data_4318503
loop_
_publ_author_name
'Md. Badruz Zaman'
'Mark D. Smith'
'Delia M. Ciurtin'
'Hans-Conrad zur Loye'

_publ_contact_author_address
;
Department of Chemistry and Biochemistry
University of South Carolina
Columbia, South Carolina 29208
USA
;
_publ_contact_author_email zurloye@sc.edu
_publ_contact_author_fax '803 777 8508'
_publ_contact_author_name 'Professor Hans-Conrad zur Loye'
_publ_contact_author_phone '803 777 6916'
_publ_section_title
;
 New Cd(II)-, Co(II)-, and Cu(II)-Containing Coordination Polymers
 Synthesized by Using the Rigid Ligand 1,2-Bis(3-pyridyl)ethyne (3,3'-DPA)
;
_journal_name_full 'Inorganic Chemistry'
_journal_page_first 4895
_journal_page_last 4903
_journal_paper_doi 10.1021/ic011305x
_journal_volume 41
_journal_year 2002
_chemical_formula_sum 'C12 H12 Cd N4 O8'
_chemical_formula_weight 452.66
_chemical_name_systematic
;

?

;
_space_group_IT_number 13
_symmetry_cell_setting monoclinic
_symmetry_space_group_name_Hall '-P 2yac'
_symmetry_space_group_name_H-M 'P 1 2/n 1'
_atom_sites_solution_hydrogens geom
_atom_sites_solution_primary direct
_atom_sites_solution_secondary difmap
_audit_creation_method SHELXL-97
_cell_angle_alpha 90.00
_cell_angle_beta 96.629(2)
_cell_angle_gamma 90.00
_cell_formula_units_Z 4
_cell_length_a 12.4621(15)
_cell_length_b 9.4849(11)
_cell_length_c 13.2833(16)
_cell_measurement_reflns_used 4369
_cell_measurement_temperature 183(2)
_cell_measurement_theta_max 26.465
_cell_measurement_theta_min 2.382
_cell_volume 1559.6(3)
_computing_cell_refinement 'SAINT+ NT V6.02a (Bruker, 1998)'
_computing_data_collection 'SMART NT V5.619 (Bruker, 2000)'
_computing_data_reduction 'SAINT+ NT V6.02a'
_computing_molecular_graphics 'SHELXTL V5.1 (Sheldrick, 1997)'
_computing_publication_material 'SHELXTL V5.1'
_computing_structure_refinement 'SHELXL-97 (Sheldrick, 1997)'
_computing_structure_solution 'SHELXS-97 (Sheldrick, 1990)'
_diffrn_ambient_temperature 183(2)
_diffrn_measured_fraction_theta_full 0.995
_diffrn_measured_fraction_theta_max 0.995
_diffrn_measurement_device_type 'Bruker SMART APEX CCD diffractometer'
_diffrn_measurement_method 'omega scans'
_diffrn_radiation_monochromator graphite
_diffrn_radiation_source 'fine-focus sealed tube'
_diffrn_radiation_type MoK\a
_diffrn_radiation_wavelength 0.71073
_diffrn_reflns_av_R_equivalents 0.0363
_diffrn_reflns_av_sigmaI/netI 0.0393
_diffrn_reflns_limit_h_max 15
_diffrn_reflns_limit_h_min -15
_diffrn_reflns_limit_k_max 11
_diffrn_reflns_limit_k_min -11
_diffrn_reflns_limit_l_max 12
_diffrn_reflns_limit_l_min -16
_diffrn_reflns_number 9929
_diffrn_reflns_theta_full 26.46
_diffrn_reflns_theta_max 26.46
_diffrn_reflns_theta_min 2.12
_diffrn_standards_decay_% none
_exptl_absorpt_coefficient_mu 1.453
_exptl_absorpt_correction_T_max 0.8620
_exptl_absorpt_correction_T_min 0.7245
_exptl_absorpt_correction_type multi-scan
_exptl_absorpt_process_details '(SADABS, Bruker, 1997)'
_exptl_crystal_colour colorless
_exptl_crystal_density_diffrn 1.928
_exptl_crystal_density_method 'not measured'
_exptl_crystal_description irregular
_exptl_crystal_F_000 896
_exptl_crystal_size_max 0.24
_exptl_crystal_size_mid 0.20
_exptl_crystal_size_min 0.08
_refine_diff_density_max 2.550
_refine_diff_density_min -1.034
_refine_diff_density_rms 0.142
_refine_ls_extinction_method none
_refine_ls_goodness_of_fit_ref 1.088
_refine_ls_hydrogen_treatment mixed
_refine_ls_matrix_type full
_refine_ls_number_parameters 242
_refine_ls_number_reflns 3211
_refine_ls_number_restraints 6
_refine_ls_restrained_S_all 1.087
_refine_ls_R_factor_all 0.0935
_refine_ls_R_factor_gt 0.0658
_refine_ls_shift/su_max 0.000
_refine_ls_shift/su_mean 0.000
_refine_ls_structure_factor_coef Fsqd
_refine_ls_weighting_details 'calc w=1/[\s^2^(Fo^2^)+(0.0546P)^2^+10.4209P] where P=(Fo^2^+2Fc^2^)/3'
_refine_ls_weighting_scheme calc
_refine_ls_wR_factor_gt 0.1451
_refine_ls_wR_factor_ref 0.1577
_reflns_number_gt 2325
_reflns_number_total 3211
_reflns_threshold_expression >2sigma(I)
_cod_data_source_file ic011305x_2.cif
_cod_data_source_block 1
_cod_original_sg_symbol_H-M 'P 2/n'
_cod_database_code 4318503

loop_
_symmetry_equiv_pos_as_xyz
'x, y, z'
'-x+1/2, y, -z+1/2'
'-x, -y, -z'
'x-1/2, -y, z-1/2'

loop_
_atom_site_label
_atom_site_type_symbol
_atom_site_fract_x
_atom_site_fract_y
_atom_site_fract_z
_atom_site_U_iso_or_equiv
_atom_site_adp_type
_atom_site_occupancy
_atom_site_symmetry_multiplicity
_atom_site_calc_flag
_atom_site_refinement_flags
_atom_site_disorder_assembly
_atom_site_disorder_group
Cd Cd 0.25234(5) 0.73994(5) 1.00028(4) 0.0399(2) Uani 1 1 d . . .
C1 C 0.3558(6) 1.0280(8) 1.0794(6) 0.0394(18) Uani 1 1 d . . .
H1 H 0.3481 0.9870 1.1434 0.047 Uiso 1 1 calc R . .
C2 C 0.3875(6) 1.1667(8) 1.0758(6) 0.0378(17) Uani 1 1 d . . .
H2 H 0.4025 1.2200 1.1363 0.045 Uiso 1 1 calc R . .
C3 C 0.3969(6) 1.2268(8) 0.9826(6) 0.0404(18) Uani 1 1 d . . .
H3 H 0.4162 1.3233 0.9784 0.048 Uiso 1 1 calc R . .
C4 C 0.3783(5) 1.1465(7) 0.8954(5) 0.0309(15) Uani 1 1 d . . .
C5 C 0.3461(6) 1.0073(7) 0.9062(5) 0.0324(15) Uani 1 1 d . . .
H5 H 0.3310 0.9514 0.8470 0.039 Uiso 1 1 calc R . .
C6 C 0.3836(6) 1.2057(8) 0.7975(6) 0.0343(16) Uani 1 1 d . . .
C7 C 0.3834(6) 1.2562(7) 0.7159(6) 0.0321(15) Uani 1 1 d . . .
C8 C 0.3402(6) 1.4595(8) 0.6073(5) 0.0351(16) Uani 1 1 d . . .
H8 H 0.3259 1.5094 0.6663 0.042 Uiso 1 1 calc R . .
C9 C 0.3740(5) 1.3218(8) 0.6179(5) 0.0305(15) Uani 1 1 d . . .
C10 C 0.3946(6) 1.2484(7) 0.5303(6) 0.0358(16) Uani 1 1 d . . .
H10 H 0.4166 1.1525 0.5341 0.043 Uiso 1 1 calc R . .
C11 C 0.3823(6) 1.3185(8) 0.4386(5) 0.0390(18) Uani 1 1 d . . .
H11 H 0.3979 1.2723 0.3785 0.047 Uiso 1 1 calc R . .
C12 C 0.3472(7) 1.4559(9) 0.4354(6) 0.044(2) Uani 1 1 d . . .
H12 H 0.3374 1.5026 0.3717 0.053 Uiso 1 1 calc R . .
N1 N 0.3355(5) 0.9489(6) 0.9959(4) 0.0356(14) Uani 1 1 d . . .
N2 N 0.3263(5) 1.5271(6) 0.5182(4) 0.0364(14) Uani 1 1 d . . .
N3 N 0.0797(5) 0.8694(7) 0.8503(5) 0.0404(15) Uani 1 1 d . . .
N4 N 0.4085(5) 0.5653(6) 1.1594(4) 0.0341(13) Uani 1 1 d . . .
O1 O 0.1480(5) 0.7913(6) 0.8148(4) 0.0523(15) Uani 1 1 d . . .
O2 O 0.0933(5) 0.8906(6) 0.9430(4) 0.0434(13) Uani 1 1 d . . .
O3 O 0.0042(5) 0.9205(7) 0.7956(5) 0.0597(17) Uani 1 1 d . . .
O4 O 0.3457(4) 0.6708(6) 1.1615(4) 0.0433(13) Uani 1 1 d . . .
O5 O 0.4385(5) 0.5333(6) 1.0756(4) 0.0489(15) Uani 1 1 d . . .
O6 O 0.4403(5) 0.5002(7) 1.2359(4) 0.0568(16) Uani 1 1 d . . .
O7 O 0.3628(5) 0.6581(6) 0.8774(4) 0.0455(14) Uani 1 1 d D . .
H7WA H 0.415(4) 0.602(6) 0.889(5) 0.04(2) Uiso 1 1 d D . .
H7WB H 0.362(5) 0.691(8) 0.819(3) 0.04(2) Uiso 1 1 d D . .
O8 O 0.1574(5) 0.8154(7) 1.1442(4) 0.0513(15) Uani 1 1 d D . .
H8WA H 0.133(5) 0.895(3) 1.158(5) 0.018(18) Uiso 1 1 d D . .
H8WB H 0.152(9) 0.760(6) 1.193(4) 0.08(4) Uiso 1 1 d D . .

loop_
_atom_site_aniso_label
_atom_site_aniso_U_11
_atom_site_aniso_U_22
_atom_site_aniso_U_33
_atom_site_aniso_U_23
_atom_site_aniso_U_13
_atom_site_aniso_U_12
Cd 0.0569(4) 0.0354(3) 0.0266(3) 0.0017(2) 0.0018(2) -0.0182(3)
C1 0.047(4) 0.045(4) 0.024(4) 0.003(3) -0.005(3) -0.010(3)
C2 0.043(4) 0.042(4) 0.028(4) -0.004(3) 0.002(3) -0.012(3)
C3 0.046(4) 0.041(4) 0.034(4) 0.000(3) 0.002(3) -0.014(3)
C4 0.030(4) 0.034(4) 0.028(4) 0.005(3) -0.001(3) -0.001(3)
C5 0.037(4) 0.037(4) 0.023(3) -0.003(3) 0.004(3) -0.008(3)
C6 0.034(4) 0.037(4) 0.031(4) 0.003(3) 0.002(3) 0.000(3)
C7 0.030(3) 0.033(4) 0.032(4) 0.001(3) 0.000(3) 0.001(3)
C8 0.043(4) 0.039(4) 0.024(4) -0.001(3) 0.007(3) 0.006(3)
C9 0.033(4) 0.039(4) 0.019(3) 0.006(3) 0.001(3) 0.003(3)
C10 0.041(4) 0.035(4) 0.032(4) 0.002(3) 0.006(3) 0.010(3)
C11 0.051(5) 0.043(4) 0.023(4) 0.001(3) 0.008(3) 0.018(3)
C12 0.057(5) 0.054(5) 0.022(4) 0.003(3) 0.007(3) 0.018(4)
N1 0.042(4) 0.038(3) 0.027(3) 0.002(3) 0.004(3) -0.005(3)
N2 0.049(4) 0.041(3) 0.021(3) 0.002(3) 0.010(3) 0.010(3)
N3 0.046(4) 0.044(4) 0.032(4) 0.008(3) 0.008(3) -0.016(3)
N4 0.041(4) 0.037(3) 0.025(3) -0.004(3) 0.007(3) -0.011(3)
O1 0.069(4) 0.052(3) 0.037(3) -0.007(3) 0.007(3) -0.009(3)
O2 0.057(3) 0.055(3) 0.018(3) 0.001(2) 0.004(2) -0.011(3)
O3 0.057(4) 0.078(4) 0.040(3) 0.018(3) -0.009(3) -0.012(3)
O4 0.052(3) 0.045(3) 0.032(3) -0.010(2) 0.004(2) -0.004(3)
O5 0.071(4) 0.055(3) 0.024(3) -0.008(2) 0.017(3) -0.014(3)
O6 0.069(4) 0.069(4) 0.032(3) 0.019(3) 0.007(3) -0.006(3)
O7 0.058(4) 0.047(3) 0.032(3) 0.007(3) 0.003(3) -0.004(3)
O8 0.059(4) 0.061(4) 0.033(3) 0.011(3) 0.003(3) -0.008(3)

loop_
_atom_type_symbol
_atom_type_description
_atom_type_scat_dispersion_real
_atom_type_scat_dispersion_imag
_atom_type_scat_source
C C 0.0033 0.0016 'International Tables Vol C Tables 4.2.6.8 and 6.1.1.4'
H H 0.0000 0.0000 'International Tables Vol C Tables 4.2.6.8 and 6.1.1.4'
N N 0.0061 0.0033 'International Tables Vol C Tables 4.2.6.8 and 6.1.1.4'
O O 0.0106 0.0060 'International Tables Vol C Tables 4.2.6.8 and 6.1.1.4'
Cd Cd -0.8075 1.2024 'International Tables Vol C Tables 4.2.6.8 and 6.1.1.4'

loop_
_geom_angle_atom_site_label_1
_geom_angle_atom_site_label_2
_geom_angle_atom_site_label_3
_geom_angle
_geom_angle_site_symmetry_1
_geom_angle_site_symmetry_3
_geom_angle_publ_flag
N1 Cd N2 171.9(2) . 2_546 ?
N1 Cd O7 88.0(2) . . ?
N2 Cd O7 84.9(2) 2_546 . ?
N1 Cd O4 95.0(2) . . ?
N2 Cd O4 90.7(2) 2_546 . ?
O7 Cd O4 105.22(19) . . ?
N1 Cd O8 91.6(2) . . ?
N2 Cd O8 95.9(2) 2_546 . ?
O7 Cd O8 172.5(2) . . ?
O4 Cd O8 67.4(2) . . ?
N1 Cd O2 80.7(2) . . ?
N2 Cd O2 99.2(2) 2_546 . ?
O7 Cd O2 118.69(18) . . ?
O4 Cd O2 135.56(17) . . ?
O8 Cd O2 68.54(19) . . ?
N1 C1 C2 122.3(7) . . ?
C1 C2 C3 118.7(7) . . ?
C2 C3 C4 120.0(7) . . ?
C3 C4 C5 117.3(7) . . ?
C3 C4 C6 121.8(7) . . ?
C5 C4 C6 120.8(7) . . ?
N1 C5 C4 123.1(7) . . ?
C7 C6 C4 177.2(8) . . ?
C6 C7 C9 175.1(8) . . ?
N2 C8 C9 123.5(7) . . ?
C8 C9 C10 117.9(6) . . ?
C8 C9 C7 119.8(7) . . ?
C10 C9 C7 122.2(6) . . ?
C11 C10 C9 118.7(6) . . ?
C12 C11 C10 119.1(7) . . ?
N2 C12 C11 122.9(7) . . ?
C5 N1 C1 118.5(6) . . ?
C5 N1 Cd 119.0(5) . . ?
C1 N1 Cd 121.2(5) . . ?
C8 N2 C12 117.8(6) . . ?
C8 N2 Cd 122.5(5) . 2_566 ?
C12 N2 Cd 119.1(5) . 2_566 ?
O3 N3 O2 122.3(7) . . ?
O3 N3 O1 121.2(7) . . ?
O2 N3 O1 116.5(7) . . ?
O6 N4 O5 121.2(7) . . ?
O6 N4 O4 121.6(6) . . ?
O5 N4 O4 117.2(6) . . ?
N3 O2 Cd 102.9(5) . . ?
N4 O4 Cd 115.5(4) . . ?

loop_
_geom_bond_atom_site_label_1
_geom_bond_atom_site_label_2
_geom_bond_distance
_geom_bond_site_symmetry_2
_geom_bond_publ_flag
Cd N1 2.240(6) . ?
Cd N2 2.246(6) 2_546 ?
Cd O7 2.382(6) . ?
Cd O4 2.408(5) . ?
Cd O8 2.468(6) . ?
Cd O2 2.490(6) . ?
C1 N1 1.339(9) . ?
C1 C2 1.375(10) . ?
C2 C3 1.380(11) . ?
C3 C4 1.383(10) . ?
C4 C5 1.392(10) . ?
C4 C6 1.425(10) . ?
C5 N1 1.335(9) . ?
C6 C7 1.185(10) . ?
C7 C9 1.434(9) . ?
C8 N2 1.340(9) . ?
C8 C9 1.375(10) . ?
C9 C10 1.405(10) . ?
C10 C11 1.380(10) . ?
C11 C12 1.374(11) . ?
C12 N2 1.341(9) . ?
N2 Cd 2.246(6) 2_566 ?
N3 O3 1.221(8) . ?
N3 O2 1.241(8) . ?
N3 O1 1.260(9) . ?
N4 O6 1.215(8) . ?
N4 O5 1.252(7) . ?
N4 O4 1.272(8) . ?

loop_
_geom_hbond_atom_site_label_D
_geom_hbond_atom_site_label_H
_geom_hbond_atom_site_label_A
_geom_hbond_distance_DH
_geom_hbond_distance_HA
_geom_hbond_distance_DA
_geom_hbond_angle_DHA
_geom_hbond_site_symmetry_A
O7 H7WA O5 0.839(8) 2.239(13) 3.076(9) 175(8) 3_667
O7 H7WB O1 0.839(8) 2.004(13) 2.838(8) 173(6) 2_556
O8 H8WA O3 0.841(8) 2.57(3) 3.367(10) 159(6) 3_577
O8 H8WB O4 0.839(8) 2.11(3) 2.927(8) 164(9) 2_557
